data_1530818
loop_
_publ_author_name
'Squattrito, P.J.'
'Volin, K.'
'Rudolf, P.R.'
'Hinson, P.G.'
'Clearfield, A.'
'Jorgensen, J.D.'

_publ_section_title
;
 Sodium and oxygen disorder in a scandium-substituted Nasicon: A
 time-of-flight neutron powder diffraction study of Na2.5 Zr1.8 Sc0.2
 Si1.3 P1.7 O12
;
_journal_name_full 'Solid State Ionics'
_journal_page_first 31
_journal_page_last 40
_journal_volume 31
_journal_year 1988
_chemical_formula_sum 'Na2.49 O12 P1.71 Sc0.2 Si1.29 Zr1.8'
_chemical_name_systematic 'Na2.49 (Zr1.8 Sc0.2) (Si O4)1.29 (P O4)1.71'
_space_group_IT_number 167
_symmetry_space_group_name_Hall '-R 3 2"c'
_symmetry_space_group_name_H-M 'R -3 c :H'
_cell_angle_alpha 90
_cell_angle_beta 90
_cell_angle_gamma 120
_cell_formula_units_Z 6
_cell_length_a 8.9834
_cell_length_b 8.9834
_cell_length_c 22.8658
_cell_volume 1598.080
_citation_journal_id_ASTM SSIOD3
_cod_data_source_file Squattrito_SSIOD3_1988_1686.cif
_cod_data_source_block Na2.49O12P1.71Sc0.2Si1.29Zr1.8
_cod_original_cell_volume 1598.08
_cod_database_code 1530818

loop_
_symmetry_equiv_pos_as_xyz
x,y,z
-y,x-y,z
-x+y,-x,z
y,x,-z+1/2
-x,-x+y,-z+1/2
x-y,-y,-z+1/2
-x,-y,-z
y,-x+y,-z
x-y,x,-z
-y,-x,z-1/2
x,x-y,z-1/2
-x+y,y,z-1/2
x+2/3,y+1/3,z+1/3
-y+2/3,x-y+1/3,z+1/3
-x+y+2/3,-x+1/3,z+1/3
y+2/3,x+1/3,-z+5/6
-x+2/3,-x+y+1/3,-z+5/6
x-y+2/3,-y+1/3,-z+5/6
-x+2/3,-y+1/3,-z+1/3
y+2/3,-x+y+1/3,-z+1/3
x-y+2/3,x+1/3,-z+1/3
-y+2/3,-x+1/3,z-1/6
x+2/3,x-y+1/3,z-1/6
-x+y+2/3,y+1/3,z-1/6
x+1/3,y+2/3,z+2/3
-y+1/3,x-y+2/3,z+2/3
-x+y+1/3,-x+2/3,z+2/3
y+1/3,x+2/3,-z+7/6
-x+1/3,-x+y+2/3,-z+7/6
x-y+1/3,-y+2/3,-z+7/6
-x+1/3,-y+2/3,-z+2/3
y+1/3,-x+y+2/3,-z+2/3
x-y+1/3,x+2/3,-z+2/3
-y+1/3,-x+2/3,z+1/6
x+1/3,x-y+2/3,z+1/6
-x+y+1/3,y+2/3,z+1/6

loop_
_atom_site_label
_atom_site_type_symbol
_atom_site_fract_x
_atom_site_fract_y
_atom_site_fract_z
_atom_site_occupancy
_atom_site_U_iso_or_equiv
O2 O-2 0.163 -0.021 0.207 0.29 0.0
Na1 Na+1 0 0 0 0.63 0.0
Si1 Si+4 0.29 0 0.25 0.43 0.0
Zr1 Zr+4 0 0 0.1475 0.9 0.0
O3 O-2 0.1946 0.1707 0.0906 1 0.0
Na2 Na+1 -0.357 0 0.25 0.3 0.0
O1 O-2 0.1829 -0.0305 0.1914 0.71 0.0
Na3 Na+1 -0.347 0.043 0.286 0.16 0.0
Sc1 Sc+3 0 0 0.1475 0.1 0.0
P1 P+5 0.29 0 0.25 0.57 0.0
